data_4127398
loop_
_publ_author_name
'Ghorai, Samir'
'Chirke, Sahadev Shrihari'
'Xu, Wen-Bin'
'Chen, Jia-Feng'
'Li, Changkun'

_publ_section_title
;
 Cobalt-Catalyzed Regio- and Enantioselective Allylic Amination.
;
_journal_issue 29
_journal_name_full 'Journal of the American Chemical Society'
_journal_page_first 11430
_journal_page_last 11434
_journal_paper_doi 10.1021/jacs.9b06035
_journal_volume 141
_journal_year 2019
_chemical_absolute_configuration ad
_chemical_formula_moiety 'C14 H20 N2 O'
_chemical_formula_sum 'C14 H20 N2 O'
_chemical_formula_weight 232.32
_space_group_crystal_system orthorhombic
_space_group_IT_number 19
_space_group_name_Hall 'P 2ac 2ab'
_space_group_name_H-M_alt 'P 21 21 21'
_symmetry_space_group_name_Hall 'P 2ac 2ab'
_symmetry_space_group_name_H-M 'P 21 21 21'
_atom_sites_solution_hydrogens mixed
_audit_creation_method SHELXL-2016/6
_cell_angle_alpha 90
_cell_angle_beta 90
_cell_angle_gamma 90
_cell_formula_units_Z 4
_cell_length_a 8.3713(11)
_cell_length_b 9.4586(12)
_cell_length_c 17.695(3)
_cell_measurement_reflns_used 6577
_cell_measurement_temperature 293(2)
_cell_measurement_theta_max 68.16
_cell_measurement_theta_min 2.50
_cell_volume 1401.1(3)
_computing_structure_refinement 'SHELXL-2016/6 (Sheldrick, 2016)'
_computing_structure_solution 'SHELXT 2014/5 (Sheldrick, 2014)'
_diffrn_ambient_temperature 293(2)
_diffrn_measured_fraction_theta_full 0.995
_diffrn_measured_fraction_theta_max 0.995
_diffrn_measurement_device_type 'Bruker APEX-II CCD'
_diffrn_measurement_method '\f and \w scans'
_diffrn_radiation_type CuK\a
_diffrn_radiation_wavelength 1.54178
_diffrn_reflns_av_R_equivalents 0.0418
_diffrn_reflns_av_unetI/netI 0.0300
_diffrn_reflns_Laue_measured_fraction_full 0.995
_diffrn_reflns_Laue_measured_fraction_max 0.995
_diffrn_reflns_limit_h_max 10
_diffrn_reflns_limit_h_min -10
_diffrn_reflns_limit_k_max 11
_diffrn_reflns_limit_k_min -9
_diffrn_reflns_limit_l_max 21
_diffrn_reflns_limit_l_min -20
_diffrn_reflns_number 11923
_diffrn_reflns_point_group_measured_fraction_full 0.995
_diffrn_reflns_point_group_measured_fraction_max 0.995
_diffrn_reflns_theta_full 67.679
_diffrn_reflns_theta_max 68.483
_diffrn_reflns_theta_min 5.303
_exptl_absorpt_coefficient_mu 0.549
_exptl_crystal_colour colorless
_exptl_crystal_density_diffrn 1.101
_exptl_crystal_description block
_exptl_crystal_F_000 504
_exptl_crystal_size_max 0.220
_exptl_crystal_size_mid 0.200
_exptl_crystal_size_min 0.180
_exptl_transmission_factor_max 0.7531
_exptl_transmission_factor_min 0.6659
_refine_diff_density_max 0.250
_refine_diff_density_min -0.236
_refine_diff_density_rms 0.035
_refine_ls_abs_structure_details
;
 Flack x determined using 815 quotients [(I+)-(I-)]/[(I+)+(I-)]
 (Parsons, Flack and Wagner, Acta Cryst. B69 (2013) 249-259).
;
_refine_ls_abs_structure_Flack -0.08(17)
_refine_ls_extinction_method none
_refine_ls_goodness_of_fit_ref 1.007
_refine_ls_hydrogen_treatment mixed
_refine_ls_matrix_type full
_refine_ls_number_parameters 160
_refine_ls_number_reflns 2569
_refine_ls_number_restraints 1
_refine_ls_restrained_S_all 1.010
_refine_ls_R_factor_all 0.0606
_refine_ls_R_factor_gt 0.0517
_refine_ls_shift/su_max 0.000
_refine_ls_shift/su_mean 0.000
_refine_ls_structure_factor_coef Fsqd
_refine_ls_weighting_details 'w=1/[\s^2^(Fo^2^)+(0.1034P)^2^+0.1893P] where P=(Fo^2^+2Fc^2^)/3'
_refine_ls_weighting_scheme calc
_refine_ls_wR_factor_gt 0.1463
_refine_ls_wR_factor_ref 0.1586
_reflns_Friedel_coverage 0.713
_reflns_Friedel_fraction_full 0.995
_reflns_Friedel_fraction_max 0.994
_reflns_number_gt 2196
_reflns_number_total 2569
_reflns_threshold_expression 'I > 2\s(I)'
_cod_data_source_file ja9b06035_si_005.cif
_cod_data_source_block 3ag
_cod_database_code 4127398
_shelx_shelxl_version_number 2016/6
_shelx_space_group_comment
;
The symmetry employed for this shelxl refinement is uniquely defined
by the following loop, which should always be used as a source of
symmetry information in preference to the above space-group names.
They are only intended as comments.
;
_shelx_estimated_absorpt_t_min 0.889
_shelx_estimated_absorpt_t_max 0.908

loop_
_space_group_symop_operation_xyz
'x, y, z'
'-x+1/2, -y, z+1/2'
'-x, y+1/2, -z+1/2'
'x+1/2, -y+1/2, -z'

loop_
_atom_site_label
_atom_site_type_symbol
_atom_site_fract_x
_atom_site_fract_y
_atom_site_fract_z
_atom_site_U_iso_or_equiv
_atom_site_adp_type
_atom_site_occupancy
_atom_site_site_symmetry_order
_atom_site_calc_flag
_atom_site_refinement_flags_posn
_atom_site_refinement_flags_adp
O1 O 0.9182(3) 0.2494(2) 0.76354(17) 0.0693(7) Uani 1 1 d . .
C1 C 1.1263(4) 0.3951(4) 0.8140(2) 0.0719(10) Uani 1 1 d . .
H1A H 1.210515 0.349478 0.786388 0.108 Uiso 1 1 calc R U
H1B H 1.121379 0.356950 0.864201 0.108 Uiso 1 1 calc R U
H1C H 1.146832 0.494798 0.816509 0.108 Uiso 1 1 calc R U
N1 N 0.8902(3) 0.4858(2) 0.75335(16) 0.0544(7) Uani 1 1 d . .
H1 H 0.939168 0.565238 0.758315 0.065 Uiso 1 1 calc R U
N2 N 0.2641(3) 0.5260(4) 0.64091(19) 0.0685(8) Uani 1 1 d . .
H2 H 0.219(5) 0.594(5) 0.657(2) 0.072(12) Uiso 1 1 d . .
C2 C 0.9698(3) 0.3699(3) 0.77453(19) 0.0536(7) Uani 1 1 d . .
C3 C 0.7321(3) 0.4910(3) 0.72330(18) 0.0505(7) Uani 1 1 d . .
C6 C 0.4198(4) 0.5126(3) 0.66656(19) 0.0548(7) Uani 1 1 d . .
C5 C 0.5291(4) 0.4164(4) 0.6359(2) 0.0573(7) Uani 1 1 d . .
H5 H 0.497797 0.357819 0.596414 0.069 Uiso 1 1 calc R U
C4 C 0.6832(3) 0.4075(3) 0.66380(19) 0.0550(7) Uani 1 1 d . .
H4 H 0.754764 0.344188 0.642092 0.066 Uiso 1 1 calc R U
C7 C 0.4713(4) 0.5978(4) 0.7262(2) 0.0630(8) Uani 1 1 d . .
H7 H 0.401402 0.663002 0.747487 0.076 Uiso 1 1 calc R U
C9 C 0.2081(4) 0.4766(4) 0.5696(2) 0.0705(9) Uani 1 1 d . U
H9 H 0.294386 0.483092 0.532279 0.085 Uiso 1 1 calc R U
C8 C 0.6242(4) 0.5863(3) 0.7539(2) 0.0593(8) Uani 1 1 d . .
H8 H 0.655854 0.643540 0.793893 0.071 Uiso 1 1 calc R U
C10 C 0.0667(5) 0.5679(4) 0.5438(2) 0.0757(10) Uani 1 1 d . .
H10A H -0.023085 0.549581 0.577055 0.091 Uiso 1 1 calc R U
H10B H 0.095620 0.666581 0.549598 0.091 Uiso 1 1 calc R U
C11 C 0.0138(6) 0.5440(6) 0.4636(3) 0.0979(14) Uani 1 1 d . .
H11A H -0.018615 0.446217 0.457559 0.117 Uiso 1 1 calc R U
H11B H 0.103007 0.561231 0.429840 0.117 Uiso 1 1 calc R U
C12 C -0.1236(9) 0.6396(6) 0.4420(4) 0.134(3) Uani 1 1 d . .
H12A H -0.087875 0.736010 0.441495 0.201 Uiso 1 1 calc R U
H12B H -0.208439 0.629167 0.478019 0.201 Uiso 1 1 calc R U
H12C H -0.161640 0.614173 0.392610 0.201 Uiso 1 1 calc R U
C13 C 0.1563(6) 0.3246(5) 0.5774(4) 0.1016(16) Uani 1 1 d . U
H13 H 0.086454 0.308067 0.617359 0.122 Uiso 1 1 calc R U
C14 C 0.1889(9) 0.2216(7) 0.5416(5) 0.149(3) Uani 1 1 d . .
H14A H 0.258071 0.228465 0.500588 0.179 Uiso 1 1 calc R U
H14B H 0.145261 0.134552 0.554612 0.179 Uiso 1 1 calc R U

loop_
_atom_site_aniso_label
_atom_site_aniso_U_11
_atom_site_aniso_U_22
_atom_site_aniso_U_33
_atom_site_aniso_U_23
_atom_site_aniso_U_13
_atom_site_aniso_U_12
O1 0.0518(12) 0.0449(11) 0.111(2) 0.0079(11) -0.0092(12) -0.0023(9)
C1 0.0529(18) 0.071(2) 0.091(3) 0.0082(18) -0.0168(17) -0.0010(16)
N1 0.0407(12) 0.0423(11) 0.0803(17) -0.0023(11) -0.0081(12) -0.0037(9)
N2 0.0432(14) 0.0792(19) 0.083(2) -0.0091(17) -0.0085(13) 0.0143(14)
C2 0.0400(14) 0.0516(16) 0.0691(19) 0.0031(13) 0.0019(13) -0.0016(12)
C3 0.0390(14) 0.0440(13) 0.0684(18) 0.0028(13) -0.0004(13) 0.0001(10)
C6 0.0396(14) 0.0543(15) 0.0704(18) 0.0022(14) -0.0019(14) 0.0027(12)
C5 0.0461(15) 0.0597(16) 0.0660(17) -0.0075(15) -0.0049(14) 0.0033(13)
C4 0.0438(14) 0.0520(14) 0.0691(18) -0.0048(14) -0.0022(13) 0.0054(12)
C7 0.0454(15) 0.0603(17) 0.083(2) -0.0121(17) 0.0000(15) 0.0108(13)
C9 0.0476(17) 0.0789(19) 0.085(2) -0.0025(18) -0.0137(17) 0.0071(15)
C8 0.0495(16) 0.0522(15) 0.076(2) -0.0115(15) -0.0043(15) 0.0021(13)
C10 0.059(2) 0.074(2) 0.094(3) 0.010(2) -0.0164(19) 0.0027(17)
C11 0.086(3) 0.107(3) 0.101(3) 0.011(3) -0.024(3) 0.008(3)
C12 0.154(6) 0.107(4) 0.142(5) 0.009(3) -0.071(5) 0.033(4)
C13 0.081(3) 0.078(2) 0.146(4) -0.011(3) -0.051(3) 0.012(2)
C14 0.146(6) 0.105(4) 0.196(8) -0.026(4) -0.088(6) 0.023(4)

loop_
_atom_type_symbol
_atom_type_description
_atom_type_scat_dispersion_real
_atom_type_scat_dispersion_imag
_atom_type_scat_source
C C 0.0181 0.0091 'International Tables Vol C Tables 4.2.6.8 and 6.1.1.4'
H H 0.0000 0.0000 'International Tables Vol C Tables 4.2.6.8 and 6.1.1.4'
N N 0.0311 0.0180 'International Tables Vol C Tables 4.2.6.8 and 6.1.1.4'
O O 0.0492 0.0322 'International Tables Vol C Tables 4.2.6.8 and 6.1.1.4'

loop_
_geom_angle_atom_site_label_1
_geom_angle_atom_site_label_2
_geom_angle_atom_site_label_3
_geom_angle
C2 C1 H1A 109.5
C2 C1 H1B 109.5
H1A C1 H1B 109.5
C2 C1 H1C 109.5
H1A C1 H1C 109.5
H1B C1 H1C 109.5
C2 N1 C3 126.5(2)
C2 N1 H1 116.8
C3 N1 H1 116.8
C6 N2 C9 124.7(3)
C6 N2 H2 114(3)
C9 N2 H2 115(3)
O1 C2 N1 122.6(3)
O1 C2 C1 121.6(3)
N1 C2 C1 115.8(3)
C4 C3 C8 118.5(3)
C4 C3 N1 122.7(3)
C8 C3 N1 118.8(3)
N2 C6 C7 119.1(3)
N2 C6 C5 123.2(3)
C7 C6 C5 117.8(3)
C4 C5 C6 120.7(3)
C4 C5 H5 119.6
C6 C5 H5 119.6
C3 C4 C5 120.9(3)
C3 C4 H4 119.5
C5 C4 H4 119.5
C8 C7 C6 120.8(3)
C8 C7 H7 119.6
C6 C7 H7 119.6
N2 C9 C13 108.9(4)
N2 C9 C10 109.4(3)
C13 C9 C10 110.0(3)
N2 C9 H9 109.5
C13 C9 H9 109.5
C10 C9 H9 109.5
C7 C8 C3 121.3(3)
C7 C8 H8 119.4
C3 C8 H8 119.4
C11 C10 C9 115.0(4)
C11 C10 H10A 108.5
C9 C10 H10A 108.5
C11 C10 H10B 108.5
C9 C10 H10B 108.5
H10A C10 H10B 107.5
C10 C11 C12 111.9(5)
C10 C11 H11A 109.2
C12 C11 H11A 109.2
C10 C11 H11B 109.2
C12 C11 H11B 109.2
H11A C11 H11B 107.9
C11 C12 H12A 109.5
C11 C12 H12B 109.5
H12A C12 H12B 109.5
C11 C12 H12C 109.5
H12A C12 H12C 109.5
H12B C12 H12C 109.5
C14 C13 C9 131.5(7)
C14 C13 H13 114.3
C9 C13 H13 114.3
C13 C14 H14A 120.0
C13 C14 H14B 120.0
H14A C14 H14B 120.0

loop_
_geom_bond_atom_site_label_1
_geom_bond_atom_site_label_2
_geom_bond_distance
O1 C2 1.235(3)
C1 C2 1.503(4)
C1 H1A 0.9600
C1 H1B 0.9600
C1 H1C 0.9600
N1 C2 1.336(4)
N1 C3 1.427(4)
N1 H1 0.8600
N2 C6 1.386(4)
N2 C9 1.425(5)
N2 H2 0.80(4)
C3 C4 1.379(4)
C3 C8 1.386(4)
C6 C7 1.396(5)
C6 C5 1.400(4)
C5 C4 1.383(4)
C5 H5 0.9300
C4 H4 0.9300
C7 C8 1.375(5)
C7 H7 0.9300
C9 C13 1.509(6)
C9 C10 1.534(5)
C9 H9 0.9800
C8 H8 0.9300
C10 C11 1.504(7)
C10 H10A 0.9700
C10 H10B 0.9700
C11 C12 1.512(7)
C11 H11A 0.9700
C11 H11B 0.9700
C12 H12A 0.9600
C12 H12B 0.9600
C12 H12C 0.9600
C13 C14 1.194(8)
C13 H13 0.9300
C14 H14A 0.9300
C14 H14B 0.9300

loop_
_geom_torsion_atom_site_label_1
_geom_torsion_atom_site_label_2
_geom_torsion_atom_site_label_3
_geom_torsion_atom_site_label_4
_geom_torsion
C3 N1 C2 O1 7.0(5)
C3 N1 C2 C1 -172.1(3)
C2 N1 C3 C4 -50.6(5)
C2 N1 C3 C8 131.0(4)
C9 N2 C6 C7 162.1(4)
C9 N2 C6 C5 -18.5(5)
N2 C6 C5 C4 -179.9(3)
C7 C6 C5 C4 -0.5(5)
C8 C3 C4 C5 -1.1(5)
N1 C3 C4 C5 -179.5(3)
C6 C5 C4 C3 1.2(5)
N2 C6 C7 C8 179.1(3)
C5 C6 C7 C8 -0.3(5)
C6 N2 C9 C13 87.7(5)
C6 N2 C9 C10 -152.0(3)
C6 C7 C8 C3 0.5(5)
C4 C3 C8 C7 0.3(5)
N1 C3 C8 C7 178.7(3)
N2 C9 C10 C11 169.9(4)
C13 C9 C10 C11 -70.4(5)
C9 C10 C11 C12 -178.9(4)
N2 C9 C13 C14 -129.2(6)
C10 C9 C13 C14 110.9(6)
